data_4038109
loop_
_publ_author_name
'Parveen, Naziya'
'Sekar, Govindasamy'

_publ_section_title
;
 Palladium Nanoparticle-Catalyzed Stereoselective Domino Synthesis of
 3-Allylidene-2(3<i>H</i>)-oxindoles and
 3-Allylidene-2(3<i>H</i>)-benzofuranones.
;
_journal_issue 7
_journal_name_full 'The Journal of organic chemistry'
_journal_page_first 4682
_journal_page_last 4694
_journal_paper_doi 10.1021/acs.joc.9b03397
_journal_volume 85
_journal_year 2020
_chemical_formula_sum 'C24 H19 N O'
_chemical_formula_weight 337.40
_space_group_crystal_system monoclinic
_space_group_IT_number 14
_space_group_name_Hall '-P 2ybc'
_space_group_name_H-M_alt 'P 1 21/c 1'
_atom_sites_solution_hydrogens geom
_audit_creation_method SHELXL-2014/7
_cell_angle_alpha 90
_cell_angle_beta 104.339(3)
_cell_angle_gamma 90
_cell_formula_units_Z 4
_cell_length_a 12.5295(10)
_cell_length_b 6.1140(4)
_cell_length_c 24.4215(18)
_cell_measurement_reflns_used 2037
_cell_measurement_temperature 296(2)
_cell_measurement_theta_max 21.36
_cell_measurement_theta_min 2.69
_cell_volume 1812.5(2)
_computing_cell_refinement 'Bruker SAINT'
_computing_data_collection 'Bruker APEX2'
_computing_data_reduction 'Bruker SAINT'
_computing_molecular_graphics 'Bruker SHELXTL'
_computing_publication_material 'Bruker SHELXTL'
_computing_structure_refinement 'SHELXL-2014/7 (Sheldrick, 2014)'
_computing_structure_solution 'SHELXS-97 (Sheldrick 2008)'
_diffrn_ambient_temperature 296(2)
_diffrn_measured_fraction_theta_full 0.999
_diffrn_measured_fraction_theta_max 0.999
_diffrn_measurement_device_type 'Bruker APEX-II CCD'
_diffrn_measurement_method '\f and \w scans'
_diffrn_radiation_type MoK\a
_diffrn_radiation_wavelength 0.71073
_diffrn_reflns_av_R_equivalents 0.0433
_diffrn_reflns_av_unetI/netI 0.0493
_diffrn_reflns_Laue_measured_fraction_full 0.999
_diffrn_reflns_Laue_measured_fraction_max 0.999
_diffrn_reflns_limit_h_max 14
_diffrn_reflns_limit_h_min -13
_diffrn_reflns_limit_k_max 5
_diffrn_reflns_limit_k_min -7
_diffrn_reflns_limit_l_max 29
_diffrn_reflns_limit_l_min -29
_diffrn_reflns_number 11768
_diffrn_reflns_point_group_measured_fraction_full 0.999
_diffrn_reflns_point_group_measured_fraction_max 0.999
_diffrn_reflns_theta_full 25.000
_diffrn_reflns_theta_max 25.000
_diffrn_reflns_theta_min 2.085
_exptl_absorpt_coefficient_mu 0.075
_exptl_absorpt_correction_T_max 0.991
_exptl_absorpt_correction_T_min 0.981
_exptl_absorpt_correction_type multi-scan
_exptl_absorpt_process_details 'SADABS V2014/5(Bruker AXS.Inc)'
_exptl_crystal_colour red
_exptl_crystal_density_diffrn 1.236
_exptl_crystal_description Rectangular
_exptl_crystal_F_000 712
_exptl_crystal_size_max 0.250
_exptl_crystal_size_mid 0.160
_exptl_crystal_size_min 0.120
_refine_diff_density_max 0.131
_refine_diff_density_min -0.131
_refine_diff_density_rms 0.032
_refine_ls_extinction_coef 0.0064(11)
_refine_ls_extinction_expression Fc^*^=kFc[1+0.001xFc^2^\l^3^/sin(2\q)]^-1/4^
_refine_ls_extinction_method 'SHELXL-2014/7 (Sheldrick 2014'
_refine_ls_goodness_of_fit_ref 1.005
_refine_ls_hydrogen_treatment constr
_refine_ls_matrix_type full
_refine_ls_number_parameters 237
_refine_ls_number_reflns 3195
_refine_ls_number_restraints 0
_refine_ls_restrained_S_all 1.005
_refine_ls_R_factor_all 0.0891
_refine_ls_R_factor_gt 0.0433
_refine_ls_shift/su_max 0.000
_refine_ls_shift/su_mean 0.000
_refine_ls_structure_factor_coef Fsqd
_refine_ls_weighting_details 'w=1/[\s^2^(Fo^2^)+(0.0572P)^2^] where P=(Fo^2^+2Fc^2^)/3'
_refine_ls_weighting_scheme calc
_refine_ls_wR_factor_gt 0.0976
_refine_ls_wR_factor_ref 0.1191
_reflns_Friedel_coverage 0.000
_reflns_number_gt 1938
_reflns_number_total 3195
_reflns_threshold_expression 'I > 2\s(I)'
_cod_data_source_file jo9b03397_si_002.cif
_cod_data_source_block np8
_cod_depositor_comments 'Adding full bibliography for 4038109--4038113.cif.'
_cod_original_sg_symbol_H-M 'P 21/c'
_cod_database_code 4038109
_shelx_shelxl_version_number 2014/7
_shelx_space_group_comment
; 
The symmetry employed for this shelxl refinement is uniquely defined 
by the following loop, which should always be used as a source of 
symmetry information in preference to the above space-group names. 
They are only intended as comments. 
;
_shelx_estimated_absorpt_t_min 0.981
_shelx_estimated_absorpt_t_max 0.991

loop_
_space_group_symop_operation_xyz
'x, y, z'
'-x, y+1/2, -z+1/2'
'-x, -y, -z'
'x, -y-1/2, z-1/2'

loop_
_atom_site_label
_atom_site_type_symbol
_atom_site_fract_x
_atom_site_fract_y
_atom_site_fract_z
_atom_site_U_iso_or_equiv
_atom_site_adp_type
_atom_site_occupancy
_atom_site_site_symmetry_order
_atom_site_calc_flag
_atom_site_refinement_flags_posn
_atom_site_refinement_flags_adp
_atom_site_refinement_flags_occupancy
_atom_site_disorder_assembly
_atom_site_disorder_group
C1 C -0.02181(18) -0.3125(3) 0.15752(9) 0.0592(6) Uani 1 1 d . . . . .
H1 H -0.0021 -0.1854 0.1785 0.071 Uiso 1 1 calc R U . . .
C2 C -0.09512(19) -0.4558(4) 0.17197(9) 0.0722(7) Uani 1 1 d . . . . .
H2 H -0.1244 -0.4254 0.2026 0.087 Uiso 1 1 calc R U . . .
C3 C -0.1251(2) -0.6447(4) 0.14099(10) 0.0742(7) Uani 1 1 d . . . . .
H3 H -0.1744 -0.7417 0.1508 0.089 Uiso 1 1 calc R U . . .
C4 C -0.08220(19) -0.6896(3) 0.09572(10) 0.0656(6) Uani 1 1 d . . . . .
H4 H -0.1025 -0.8166 0.0748 0.079 Uiso 1 1 calc R U . . .
C5 C -0.00923(17) -0.5462(3) 0.08145(8) 0.0523(6) Uani 1 1 d . . . . .
H5 H 0.0192 -0.5776 0.0506 0.063 Uiso 1 1 calc R U . . .
C6 C 0.02314(16) -0.3555(3) 0.11192(7) 0.0450(5) Uani 1 1 d . . . . .
C7 C 0.10386(16) -0.2132(3) 0.09585(8) 0.0472(5) Uani 1 1 d . . . . .
H7 H 0.1219 -0.2445 0.0620 0.057 Uiso 1 1 calc R U . . .
C8 C 0.15423(16) -0.0420(3) 0.12538(8) 0.0462(5) Uani 1 1 d . . . . .
H8 H 0.1323 -0.0040 0.1578 0.055 Uiso 1 1 calc R U . . .
C9 C 0.23944(16) 0.0886(3) 0.11140(7) 0.0403(5) Uani 1 1 d . . . . .
C10 C 0.29198(16) 0.2525(3) 0.14581(7) 0.0414(5) Uani 1 1 d . . . . .
C11 C 0.38847(16) 0.3808(3) 0.14203(7) 0.0403(5) Uani 1 1 d . . . . .
C12 C 0.46578(16) 0.3633(3) 0.11029(8) 0.0462(5) Uani 1 1 d . . . . .
H12 H 0.4583 0.2562 0.0826 0.055 Uiso 1 1 calc R U . . .
C13 C 0.55410(18) 0.5064(3) 0.12013(8) 0.0548(6) Uani 1 1 d . . . . .
H13 H 0.6062 0.4942 0.0990 0.066 Uiso 1 1 calc R U . . .
C14 C 0.5657(2) 0.6669(3) 0.16087(9) 0.0628(6) Uani 1 1 d . . . . .
H14 H 0.6253 0.7623 0.1667 0.075 Uiso 1 1 calc R U . . .
C15 C 0.4901(2) 0.6877(3) 0.19312(8) 0.0607(6) Uani 1 1 d . . . . .
H15 H 0.4977 0.7961 0.2205 0.073 Uiso 1 1 calc R U . . .
C16 C 0.40316(17) 0.5437(3) 0.18368(7) 0.0452(5) Uani 1 1 d . . . . .
C17 C 0.25582(18) 0.3434(3) 0.19542(8) 0.0471(5) Uani 1 1 d . . . . .
C18 C 0.27027(15) 0.0471(3) 0.05701(7) 0.0386(5) Uani 1 1 d . . . . .
C19 C 0.33060(16) -0.1338(3) 0.04873(8) 0.0474(5) Uani 1 1 d . . . . .
H19 H 0.3490 -0.2398 0.0768 0.057 Uiso 1 1 calc R U . . .
C20 C 0.36366(18) -0.1588(3) -0.00040(8) 0.0569(6) Uani 1 1 d . . . . .
H20 H 0.4055 -0.2799 -0.0050 0.068 Uiso 1 1 calc R U . . .
C21 C 0.33553(18) -0.0070(3) -0.04280(8) 0.0587(6) Uani 1 1 d . . . . .
H21 H 0.3585 -0.0245 -0.0760 0.070 Uiso 1 1 calc R U . . .
C22 C 0.27328(17) 0.1710(3) -0.03603(8) 0.0557(6) Uani 1 1 d . . . . .
H22 H 0.2528 0.2732 -0.0649 0.067 Uiso 1 1 calc R U . . .
C23 C 0.24126(16) 0.1984(3) 0.01350(8) 0.0481(5) Uani 1 1 d . . . . .
H23 H 0.1996 0.3200 0.0179 0.058 Uiso 1 1 calc R U . . .
C24 C 0.3063(2) 0.6701(3) 0.25732(8) 0.0713(7) Uani 1 1 d . . . . .
H24A H 0.2423 0.6264 0.2695 0.107 Uiso 1 1 calc R U . . .
H24B H 0.2968 0.8172 0.2432 0.107 Uiso 1 1 calc R U . . .
H24C H 0.3700 0.6632 0.2887 0.107 Uiso 1 1 calc R U . . .
N1 N 0.32127(14) 0.5244(2) 0.21294(6) 0.0500(5) Uani 1 1 d . . . . .
O1 O 0.18440(13) 0.2820(2) 0.21777(6) 0.0643(4) Uani 1 1 d . . . . .

loop_
_atom_site_aniso_label
_atom_site_aniso_U_11
_atom_site_aniso_U_22
_atom_site_aniso_U_33
_atom_site_aniso_U_23
_atom_site_aniso_U_13
_atom_site_aniso_U_12
C1 0.0564(15) 0.0670(13) 0.0595(14) -0.0025(11) 0.0244(12) -0.0082(11)
C2 0.0655(18) 0.0939(17) 0.0676(15) 0.0068(14) 0.0361(14) -0.0088(14)
C3 0.0642(18) 0.0759(16) 0.0889(18) 0.0136(14) 0.0310(15) -0.0181(13)
C4 0.0603(16) 0.0577(13) 0.0833(17) -0.0006(11) 0.0263(14) -0.0140(12)
C5 0.0481(14) 0.0555(12) 0.0571(13) 0.0006(10) 0.0199(11) -0.0047(11)
C6 0.0403(13) 0.0494(11) 0.0465(12) 0.0063(9) 0.0129(10) -0.0029(9)
C7 0.0480(14) 0.0491(11) 0.0471(11) 0.0035(9) 0.0166(10) -0.0035(10)
C8 0.0482(13) 0.0489(11) 0.0445(11) 0.0029(9) 0.0168(10) -0.0012(10)
C9 0.0436(13) 0.0377(9) 0.0404(10) 0.0044(8) 0.0120(9) 0.0019(9)
C10 0.0463(13) 0.0402(10) 0.0393(10) 0.0036(8) 0.0135(10) 0.0031(9)
C11 0.0450(13) 0.0366(10) 0.0379(10) 0.0040(8) 0.0074(10) 0.0010(9)
C12 0.0491(14) 0.0414(10) 0.0481(11) -0.0005(9) 0.0120(10) -0.0033(10)
C13 0.0517(15) 0.0561(12) 0.0578(13) 0.0002(10) 0.0160(11) -0.0090(11)
C14 0.0657(17) 0.0596(13) 0.0608(14) -0.0015(11) 0.0109(13) -0.0236(11)
C15 0.0809(18) 0.0496(12) 0.0469(13) -0.0074(9) 0.0069(13) -0.0131(12)
C16 0.0572(15) 0.0388(10) 0.0378(10) 0.0019(9) 0.0083(10) -0.0002(10)
C17 0.0525(14) 0.0497(11) 0.0391(11) 0.0049(9) 0.0112(10) 0.0051(10)
C18 0.0384(12) 0.0361(9) 0.0408(10) 0.0006(8) 0.0087(9) -0.0063(9)
C19 0.0579(15) 0.0397(10) 0.0463(12) 0.0038(9) 0.0159(10) 0.0019(10)
C20 0.0647(16) 0.0519(12) 0.0592(13) -0.0045(10) 0.0250(12) 0.0056(11)
C21 0.0602(16) 0.0725(14) 0.0485(12) -0.0018(11) 0.0232(11) -0.0088(12)
C22 0.0555(15) 0.0653(13) 0.0459(12) 0.0148(10) 0.0117(11) -0.0052(12)
C23 0.0480(14) 0.0460(11) 0.0514(12) 0.0081(9) 0.0146(10) 0.0033(9)
C24 0.105(2) 0.0617(13) 0.0497(13) -0.0131(10) 0.0236(13) 0.0084(13)
N1 0.0653(13) 0.0470(9) 0.0383(9) -0.0044(7) 0.0138(9) 0.0023(9)
O1 0.0696(11) 0.0762(10) 0.0566(9) -0.0029(7) 0.0338(9) -0.0044(8)

loop_
_atom_type_symbol
_atom_type_description
_atom_type_scat_dispersion_real
_atom_type_scat_dispersion_imag
_atom_type_scat_source
C C 0.0033 0.0016 'International Tables Vol C Tables 4.2.6.8 and 6.1.1.4'
H H 0.0000 0.0000 'International Tables Vol C Tables 4.2.6.8 and 6.1.1.4'
N N 0.0061 0.0033 'International Tables Vol C Tables 4.2.6.8 and 6.1.1.4'
O O 0.0106 0.0060 'International Tables Vol C Tables 4.2.6.8 and 6.1.1.4'

loop_
_geom_angle_atom_site_label_1
_geom_angle_atom_site_label_2
_geom_angle_atom_site_label_3
_geom_angle
_geom_angle_site_symmetry_1
_geom_angle_site_symmetry_3
_geom_angle_publ_flag
C2 C1 C6 120.8(2) . . ?
C2 C1 H1 119.6 . . ?
C6 C1 H1 119.6 . . ?
C1 C2 C3 120.0(2) . . ?
C1 C2 H2 120.0 . . ?
C3 C2 H2 120.0 . . ?
C4 C3 C2 120.1(2) . . ?
C4 C3 H3 120.0 . . ?
C2 C3 H3 120.0 . . ?
C3 C4 C5 119.7(2) . . ?
C3 C4 H4 120.1 . . ?
C5 C4 H4 120.1 . . ?
C4 C5 C6 121.65(19) . . ?
C4 C5 H5 119.2 . . ?
C6 C5 H5 119.2 . . ?
C5 C6 C1 117.71(17) . . ?
C5 C6 C7 119.10(17) . . ?
C1 C6 C7 123.17(17) . . ?
C8 C7 C6 125.97(18) . . ?
C8 C7 H7 117.0 . . ?
C6 C7 H7 117.0 . . ?
C7 C8 C9 125.77(17) . . ?
C7 C8 H8 117.1 . . ?
C9 C8 H8 117.1 . . ?
C10 C9 C8 122.20(16) . . ?
C10 C9 C18 118.65(16) . . ?
C8 C9 C18 119.13(15) . . ?
C9 C10 C11 129.33(16) . . ?
C9 C10 C17 124.87(17) . . ?
C11 C10 C17 105.75(15) . . ?
C12 C11 C16 118.40(18) . . ?
C12 C11 C10 134.15(16) . . ?
C16 C11 C10 107.28(17) . . ?
C13 C12 C11 119.57(18) . . ?
C13 C12 H12 120.2 . . ?
C11 C12 H12 120.2 . . ?
C14 C13 C12 120.8(2) . . ?
C14 C13 H13 119.6 . . ?
C12 C13 H13 119.6 . . ?
C13 C14 C15 120.8(2) . . ?
C13 C14 H14 119.6 . . ?
C15 C14 H14 119.6 . . ?
C16 C15 C14 118.22(19) . . ?
C16 C15 H15 120.9 . . ?
C14 C15 H15 120.9 . . ?
C15 C16 N1 128.44(18) . . ?
C15 C16 C11 122.2(2) . . ?
N1 C16 C11 109.32(17) . . ?
O1 C17 N1 123.70(18) . . ?
O1 C17 C10 130.51(18) . . ?
N1 C17 C10 105.79(17) . . ?
C19 C18 C23 118.06(17) . . ?
C19 C18 C9 122.46(15) . . ?
C23 C18 C9 119.44(16) . . ?
C20 C19 C18 120.77(17) . . ?
C20 C19 H19 119.6 . . ?
C18 C19 H19 119.6 . . ?
C21 C20 C19 120.58(18) . . ?
C21 C20 H20 119.7 . . ?
C19 C20 H20 119.7 . . ?
C20 C21 C22 119.59(19) . . ?
C20 C21 H21 120.2 . . ?
C22 C21 H21 120.2 . . ?
C21 C22 C23 120.03(18) . . ?
C21 C22 H22 120.0 . . ?
C23 C22 H22 120.0 . . ?
C22 C23 C18 120.94(17) . . ?
C22 C23 H23 119.5 . . ?
C18 C23 H23 119.5 . . ?
N1 C24 H24A 109.5 . . ?
N1 C24 H24B 109.5 . . ?
H24A C24 H24B 109.5 . . ?
N1 C24 H24C 109.5 . . ?
H24A C24 H24C 109.5 . . ?
H24B C24 H24C 109.5 . . ?
C17 N1 C16 111.42(15) . . ?
C17 N1 C24 123.16(18) . . ?
C16 N1 C24 125.40(17) . . ?

loop_
_geom_bond_atom_site_label_1
_geom_bond_atom_site_label_2
_geom_bond_distance
_geom_bond_site_symmetry_2
_geom_bond_publ_flag
C1 C2 1.377(3) . ?
C1 C6 1.392(3) . ?
C1 H1 0.9300 . ?
C2 C3 1.381(3) . ?
C2 H2 0.9300 . ?
C3 C4 1.371(3) . ?
C3 H3 0.9300 . ?
C4 C5 1.372(3) . ?
C4 H4 0.9300 . ?
C5 C6 1.389(2) . ?
C5 H5 0.9300 . ?
C6 C7 1.460(2) . ?
C7 C8 1.337(2) . ?
C7 H7 0.9300 . ?
C8 C9 1.440(3) . ?
C8 H8 0.9300 . ?
C9 C10 1.367(2) . ?
C9 C18 1.494(2) . ?
C10 C11 1.463(3) . ?
C10 C17 1.501(2) . ?
C11 C12 1.386(2) . ?
C11 C16 1.403(2) . ?
C12 C13 1.384(3) . ?
C12 H12 0.9300 . ?
C13 C14 1.379(3) . ?
C13 H13 0.9300 . ?
C14 C15 1.380(3) . ?
C14 H14 0.9300 . ?
C15 C16 1.375(3) . ?
C15 H15 0.9300 . ?
C16 N1 1.393(2) . ?
C17 O1 1.217(2) . ?
C17 N1 1.381(2) . ?
C18 C19 1.383(2) . ?
C18 C23 1.387(2) . ?
C19 C20 1.371(2) . ?
C19 H19 0.9300 . ?
C20 C21 1.370(3) . ?
C20 H20 0.9300 . ?
C21 C22 1.373(3) . ?
C21 H21 0.9300 . ?
C22 C23 1.376(2) . ?
C22 H22 0.9300 . ?
C23 H23 0.9300 . ?
C24 N1 1.451(2) . ?
C24 H24A 0.9600 . ?
C24 H24B 0.9600 . ?
C24 H24C 0.9600 . ?

loop_
_geom_torsion_atom_site_label_1
_geom_torsion_atom_site_label_2
_geom_torsion_atom_site_label_3
_geom_torsion_atom_site_label_4
_geom_torsion
_geom_torsion_site_symmetry_1
_geom_torsion_site_symmetry_2
_geom_torsion_site_symmetry_3
_geom_torsion_site_symmetry_4
_geom_torsion_publ_flag
C6 C1 C2 C3 -0.2(3) . . . . ?
C1 C2 C3 C4 -0.2(4) . . . . ?
C2 C3 C4 C5 0.1(4) . . . . ?
C3 C4 C5 C6 0.3(3) . . . . ?
C4 C5 C6 C1 -0.6(3) . . . . ?
C4 C5 C6 C7 177.94(18) . . . . ?
C2 C1 C6 C5 0.5(3) . . . . ?
C2 C1 C6 C7 -177.93(19) . . . . ?
C5 C6 C7 C8 -170.13(18) . . . . ?
C1 C6 C7 C8 8.3(3) . . . . ?
C6 C7 C8 C9 175.36(17) . . . . ?
C7 C8 C9 C10 -175.63(18) . . . . ?
C7 C8 C9 C18 5.6(3) . . . . ?
C8 C9 C10 C11 171.30(17) . . . . ?
C18 C9 C10 C11 -9.9(3) . . . . ?
C8 C9 C10 C17 -11.5(3) . . . . ?
C18 C9 C10 C17 167.26(16) . . . . ?
C9 C10 C11 C12 -11.0(3) . . . . ?
C17 C10 C11 C12 171.37(19) . . . . ?
C9 C10 C11 C16 173.91(18) . . . . ?
C17 C10 C11 C16 -3.67(18) . . . . ?
C16 C11 C12 C13 -0.4(3) . . . . ?
C10 C11 C12 C13 -175.05(18) . . . . ?
C11 C12 C13 C14 -0.4(3) . . . . ?
C12 C13 C14 C15 0.5(3) . . . . ?
C13 C14 C15 C16 0.2(3) . . . . ?
C14 C15 C16 N1 175.73(18) . . . . ?
C14 C15 C16 C11 -1.1(3) . . . . ?
C12 C11 C16 C15 1.2(3) . . . . ?
C10 C11 C16 C15 177.17(16) . . . . ?
C12 C11 C16 N1 -176.16(15) . . . . ?
C10 C11 C16 N1 -0.20(19) . . . . ?
C9 C10 C17 O1 7.9(3) . . . . ?
C11 C10 C17 O1 -174.3(2) . . . . ?
C9 C10 C17 N1 -171.52(16) . . . . ?
C11 C10 C17 N1 6.21(18) . . . . ?
C10 C9 C18 C19 107.4(2) . . . . ?
C8 C9 C18 C19 -73.8(2) . . . . ?
C10 C9 C18 C23 -70.2(2) . . . . ?
C8 C9 C18 C23 108.61(19) . . . . ?
C23 C18 C19 C20 2.1(3) . . . . ?
C9 C18 C19 C20 -175.59(18) . . . . ?
C18 C19 C20 C21 -1.4(3) . . . . ?
C19 C20 C21 C22 -0.3(3) . . . . ?
C20 C21 C22 C23 1.2(3) . . . . ?
C21 C22 C23 C18 -0.5(3) . . . . ?
C19 C18 C23 C22 -1.1(3) . . . . ?
C9 C18 C23 C22 176.59(17) . . . . ?
O1 C17 N1 C16 173.88(18) . . . . ?
C10 C17 N1 C16 -6.62(19) . . . . ?
O1 C17 N1 C24 -4.7(3) . . . . ?
C10 C17 N1 C24 174.80(16) . . . . ?
C15 C16 N1 C17 -172.68(18) . . . . ?
C11 C16 N1 C17 4.5(2) . . . . ?
C15 C16 N1 C24 5.9(3) . . . . ?
C11 C16 N1 C24 -176.98(16) . . . . ?
